data_4106355
loop_
_publ_author_name
'David L. Sloman'
'Jeffrey W. Bacon'
'John A. Porco'

_publ_section_title
;
 Total Synthesis and Absolute Stereochemical Assignment of Kibdelone C
;
_journal_name_full 'Journal of the American Chemical Society'
_journal_page_first 9952
_journal_page_last 9955
_journal_paper_doi 10.1021/ja203642n
_journal_volume 133
_journal_year 2011
_chemical_absolute_configuration rmad
_chemical_formula_moiety '2(C30 H30 Cl N O10), C O'
_chemical_formula_sum 'C61 H60 Cl2 N2 O21'
_chemical_formula_weight 1228.01
_chemical_name_systematic
; 
 ? 
;
_space_group_IT_number 4
_symmetry_cell_setting monoclinic
_symmetry_space_group_name_Hall 'P 2yb'
_symmetry_space_group_name_H-M 'P 1 21 1'
_atom_sites_solution_hydrogens geom
_atom_sites_solution_primary direct
_atom_sites_solution_secondary difmap
_audit_creation_method SHELXL-97
_audit_update_record
;
2011-04-18 # Formatted by publCIF
;
_cell_angle_alpha 90.00
_cell_angle_beta 101.19(3)
_cell_angle_gamma 90.00
_cell_formula_units_Z 2
_cell_length_a 17.753(4)
_cell_length_b 8.1082(16)
_cell_length_c 23.170(5)
_cell_measurement_reflns_used 9894
_cell_measurement_temperature 100(2)
_cell_measurement_theta_max 65.512
_cell_measurement_theta_min 2.544
_cell_volume 3271.8(13)
_computing_cell_refinement 'SAINT (Bruker, 2006)'
_computing_data_collection 'APEX2 (Bruker, 2006)'
_computing_data_reduction 'TWINABS (Sheldrick, 1996)'
_computing_molecular_graphics 'OLEX2 (Dolmanov, et al. 2009)'
_computing_publication_material 'PUBLCIF v1.9.5_c (IUCr)'
_computing_structure_refinement 'SHELXL-97 (Sheldrick, 1997)'
_computing_structure_solution 'SHELXS-97 (Sheldrick, 1997)'
_diffrn_ambient_temperature 100(2)
_diffrn_measured_fraction_theta_full 0.929
_diffrn_measured_fraction_theta_max 0.929
_diffrn_measurement_device_type 'Bruker Proteum-R'
_diffrn_measurement_method '\f & \w scans'
_diffrn_radiation_monochromator graphite
_diffrn_radiation_source 'rotating anode'
_diffrn_radiation_type CuK\a
_diffrn_radiation_wavelength 1.54178
_diffrn_reflns_av_R_equivalents 0.0000
_diffrn_reflns_av_sigmaI/netI 0.0671
_diffrn_reflns_limit_h_max 20
_diffrn_reflns_limit_h_min -20
_diffrn_reflns_limit_k_max 9
_diffrn_reflns_limit_k_min -9
_diffrn_reflns_limit_l_max 27
_diffrn_reflns_limit_l_min -27
_diffrn_reflns_number 9928
_diffrn_reflns_theta_full 66.31
_diffrn_reflns_theta_max 66.31
_diffrn_reflns_theta_min 1.94
_diffrn_standards_decay_% 0
_diffrn_standards_interval_count 0
_diffrn_standards_interval_time 0
_diffrn_standards_number 0
_exptl_absorpt_coefficient_mu 1.512
_exptl_absorpt_correction_T_max 0.7528
_exptl_absorpt_correction_T_min 0.6581
_exptl_absorpt_correction_type multi-scan
_exptl_absorpt_process_details 'TWINABS (Sheldrick, 1996)'
_exptl_crystal_colour colorless
_exptl_crystal_density_diffrn 1.251
_exptl_crystal_description plate
_exptl_crystal_F_000 1284
_exptl_crystal_size_max 0.105
_exptl_crystal_size_mid 0.091
_exptl_crystal_size_min 0.033
_refine_diff_density_max 0.820
_refine_diff_density_min -0.616
_refine_diff_density_rms 0.102
_refine_ls_abs_structure_details 'Flack H D (1983), Acta Cryst. A39, 876-881'
_refine_ls_abs_structure_Flack 0.05(3)
_refine_ls_extinction_method none
_refine_ls_goodness_of_fit_ref 1.038
_refine_ls_hydrogen_treatment constr
_refine_ls_matrix_type full
_refine_ls_number_parameters 791
_refine_ls_number_reflns 9928
_refine_ls_number_restraints 8
_refine_ls_restrained_S_all 1.041
_refine_ls_R_factor_all 0.1068
_refine_ls_R_factor_gt 0.0853
_refine_ls_shift/su_max 0.012
_refine_ls_shift/su_mean 0.000
_refine_ls_structure_factor_coef Fsqd
_refine_ls_weighting_details 'calc w=1/[\s^2^(Fo^2^)+(0.1228P)^2^+11.1908P] where P=(Fo^2^+2Fc^2^)/3'
_refine_ls_weighting_scheme calc
_refine_ls_wR_factor_gt 0.2271
_refine_ls_wR_factor_ref 0.2474
_reflns_number_gt 8070
_reflns_number_total 9928
_reflns_threshold_expression >2sigma(I)
_cod_data_source_file ja203642n_si_002.cif
_cod_data_source_block sloman4
_cod_original_cell_volume 3271.8(11)
_cod_database_code 4106355

loop_
_symmetry_equiv_pos_as_xyz
'x, y, z'
'-x, y+1/2, -z'

loop_
_atom_site_label
_atom_site_type_symbol
_atom_site_fract_x
_atom_site_fract_y
_atom_site_fract_z
_atom_site_U_iso_or_equiv
_atom_site_adp_type
_atom_site_occupancy
_atom_site_symmetry_multiplicity
_atom_site_calc_flag
_atom_site_refinement_flags
Cl1 Cl 0.76221(12) -0.4377(2) 1.09276(7) 0.0394(5) Uani 1 1 d .
Cl1A Cl 0.21087(11) 0.5343(2) -0.09076(7) 0.0375(4) Uani 1 1 d .
O5A O 0.2740(3) 0.4874(6) 0.3312(2) 0.0371(13) Uani 1 1 d .
O6A O 0.4210(3) 0.4059(6) 0.3809(2) 0.0361(13) Uani 1 1 d .
O3 O 0.8916(3) -0.6226(6) 0.8616(2) 0.0321(12) Uani 1 1 d .
H3 H 0.9226 -0.6838 0.8839 0.048 Uiso 1 1 calc R
C15A C 0.2132(4) 0.4966(8) 0.1478(3) 0.0273(16) Uani 1 1 d .
H15A H 0.2132 0.3752 0.1525 0.033 Uiso 1 1 calc R
H15B H 0.1611 0.5304 0.1276 0.033 Uiso 1 1 calc R
O9A O 0.6976(4) 0.1190(8) 0.4899(3) 0.0626(18) Uani 1 1 d .
H9A H 0.6981 0.0212 0.5019 0.094 Uiso 1 1 calc R
C16 C 0.6242(4) -0.4940(9) 0.7968(3) 0.0298(16) Uani 1 1 d .
H16C H 0.6223 -0.6144 0.8035 0.036 Uiso 1 1 calc R
H16D H 0.5741 -0.4600 0.7729 0.036 Uiso 1 1 calc R
O2 O 0.6636(3) -0.4454(6) 0.97991(18) 0.0320(11) Uani 1 1 d .
O2A O 0.1724(3) 0.5432(6) 0.02325(18) 0.0290(10) Uani 1 1 d .
O7A O 0.5873(3) 0.3334(8) 0.2832(2) 0.0474(15) Uani 1 1 d .
O10A O 0.6796(4) 0.3902(9) 0.4171(3) 0.0605(17) Uani 1 1 d .
H10 H 0.6674 0.4658 0.3922 0.091 Uiso 1 1 calc R
C15 C 0.6367(4) -0.4062(8) 0.8551(3) 0.0318(17) Uani 1 1 d .
H15C H 0.6334 -0.2856 0.8485 0.038 Uiso 1 1 calc R
H15D H 0.5959 -0.4382 0.8766 0.038 Uiso 1 1 calc R
C16A C 0.2314(4) 0.5765(8) 0.2080(3) 0.0263(15) Uani 1 1 d .
H16A H 0.2254 0.6976 0.2040 0.032 Uiso 1 1 calc R
H16B H 0.1953 0.5360 0.2324 0.032 Uiso 1 1 calc R
O1 O 0.9665(3) -0.7350(6) 0.9551(2) 0.0343(12) Uani 1 1 d .
O7 O 0.9290(4) -0.2444(10) 0.7081(3) 0.064(2) Uani 1 1 d .
O4A O 0.4908(3) 0.4284(7) 0.1914(2) 0.0363(12) Uani 1 1 d .
H4A H 0.5258 0.3683 0.2100 0.054 Uiso 1 1 calc R
O3A O 0.4633(3) 0.7175(6) 0.1388(2) 0.0336(12) Uani 1 1 d .
H3A H 0.4901 0.7509 0.1151 0.050 Uiso 1 1 calc R
O5 O 0.5982(3) -0.4391(7) 0.67083(19) 0.0360(12) Uani 1 1 d .
O1A O 0.4882(3) 0.8280(6) 0.0443(2) 0.0332(12) Uani 1 1 d .
O6 O 0.7180(3) -0.3747(7) 0.6159(2) 0.0416(14) Uani 1 1 d .
O4 O 0.8881(3) -0.3339(7) 0.8037(2) 0.0399(13) Uani 1 1 d .
H4 H 0.9184 -0.3090 0.7814 0.060 Uiso 1 1 calc R
C8A C 0.4270(4) 0.7657(8) 0.0168(3) 0.0269(16) Uani 1 1 d .
O8A O 0.4534(4) 0.1559(7) 0.4712(2) 0.0500(15) Uani 1 1 d .
H8A H 0.4626 0.1165 0.5053 0.075 Uiso 1 1 calc R
O8 O 0.6843(4) -0.2129(9) 0.5071(2) 0.0581(17) Uani 1 1 d .
H8 H 0.6632 -0.1987 0.5362 0.087 Uiso 1 1 calc R
C11A C 0.2504(4) 0.5649(8) 0.0499(3) 0.0237(14) Uani 1 1 d .
N1A N 0.4069(4) 0.7822(7) -0.0425(2) 0.0318(14) Uani 1 1 d .
N1 N 0.9304(4) -0.6887(7) 1.0429(2) 0.0277(13) Uani 1 1 d .
C7A C 0.3754(4) 0.6749(7) 0.0470(3) 0.0240(15) Uani 1 1 d .
C11 C 0.7240(4) -0.4696(8) 0.9523(3) 0.0248(14) Uani 1 1 d .
C12A C 0.2706(4) 0.5443(8) 0.1104(3) 0.0262(15) Uani 1 1 d .
C17 C 0.6863(4) -0.4568(8) 0.7638(3) 0.0246(14) Uani 1 1 d .
C14A C 0.3968(4) 0.6562(7) 0.1088(3) 0.0239(15) Uani 1 1 d .
C8 C 0.9202(4) -0.6688(8) 0.9840(3) 0.0274(16) Uani 1 1 d .
C6A C 0.3026(4) 0.6223(7) 0.0163(2) 0.0184(13) Uani 1 1 d .
C14 C 0.8406(4) -0.5587(8) 0.8918(3) 0.0295(17) Uani 1 1 d .
C7 C 0.8509(4) -0.5807(8) 0.9532(3) 0.0275(15) Uani 1 1 d .
C13A C 0.3461(4) 0.5732(8) 0.1394(3) 0.0243(15) Uani 1 1 d .
C17A C 0.3123(4) 0.5361(9) 0.2374(3) 0.0307(16) Uani 1 1 d .
C18 C 0.7612(4) -0.4431(9) 0.7979(3) 0.0291(15) Uani 1 1 d .
C21A C 0.4052(5) 0.4424(8) 0.3218(3) 0.0306(17) Uani 1 1 d .
C6 C 0.7964(5) -0.5257(8) 0.9856(3) 0.0311(17) Uani 1 1 d .
C4 C 0.8826(4) -0.6146(8) 1.0769(3) 0.0292(16) Uani 1 1 d .
C20A C 0.3312(5) 0.4940(8) 0.2977(3) 0.0307(17) Uani 1 1 d .
C4A C 0.3404(5) 0.7078(9) -0.0757(3) 0.0359(19) Uani 1 1 d .
C18A C 0.3687(4) 0.5294(8) 0.2024(3) 0.0234(14) Uani 1 1 d .
C5 C 0.8183(4) -0.5379(8) 1.0484(3) 0.0271(16) Uani 1 1 d .
C13 C 0.7762(4) -0.4817(7) 0.8619(3) 0.0243(15) Uani 1 1 d .
C20 C 0.6723(5) -0.4332(9) 0.7026(3) 0.0330(17) Uani 1 1 d .
C5A C 0.2896(4) 0.6327(8) -0.0480(3) 0.0299(16) Uani 1 1 d .
C23 C 0.8210(5) -0.3817(9) 0.7714(3) 0.0325(17) Uani 1 1 d .
C26A C 0.5359(5) 0.3574(9) 0.3127(3) 0.0345(18) Uani 1 1 d .
C23A C 0.4401(4) 0.4642(9) 0.2259(3) 0.0300(16) Uani 1 1 d .
C24A C 0.4929(4) 0.3434(9) 0.4044(3) 0.0305(17) Uani 1 1 d .
C24 C 0.7732(5) -0.3229(10) 0.5878(3) 0.043(2) Uani 1 1 d .
C21 C 0.7335(5) -0.3883(9) 0.6771(3) 0.0370(19) Uani 1 1 d .
C10A C 0.1461(5) 0.3726(9) 0.0167(3) 0.0379(19) Uani 1 1 d .
H10A H 0.1779 0.3111 -0.0061 0.057 Uiso 1 1 calc R
H10B H 0.0924 0.3700 -0.0039 0.057 Uiso 1 1 calc R
H10C H 0.1504 0.3222 0.0556 0.057 Uiso 1 1 calc R
C3A C 0.3322(5) 0.7051(10) -0.1412(3) 0.0355(18) Uani 1 1 d .
H3AA H 0.3454 0.8151 -0.1549 0.043 Uiso 1 1 calc R
H3AB H 0.2781 0.6816 -0.1594 0.043 Uiso 1 1 calc R
C22A C 0.4607(5) 0.4237(9) 0.2866(3) 0.0345(18) Uani 1 1 d .
C26 C 0.8645(6) -0.2907(11) 0.6804(3) 0.048(2) Uani 1 1 d .
C22 C 0.8066(5) -0.3565(9) 0.7093(3) 0.0360(18) Uani 1 1 d .
O10 O 0.9562(5) -0.3406(11) 0.5776(3) 0.082(2) Uani 1 1 d .
H10D H 0.9422 -0.4267 0.5927 0.123 Uiso 1 1 calc RD
C27A C 0.4987(5) 0.2991(11) 0.4692(3) 0.042(2) Uani 1 1 d .
H27 H 0.4780 0.3918 0.4900 0.050 Uiso 1 1 calc R
C9 C 0.9901(5) -0.8083(11) 1.0701(3) 0.045(2) Uani 1 1 d .
H9B H 1.0163 -0.8526 1.0399 0.068 Uiso 1 1 calc R
H9C H 0.9660 -0.8987 1.0880 0.068 Uiso 1 1 calc R
H9D H 1.0276 -0.7525 1.1005 0.068 Uiso 1 1 calc R
C25A C 0.5463(5) 0.3200(9) 0.3736(3) 0.0330(17) Uani 1 1 d .
C10 C 0.6423(5) -0.2782(9) 0.9861(3) 0.0350(18) Uani 1 1 d .
H10E H 0.6822 -0.2229 1.0148 0.052 Uiso 1 1 calc R
H10F H 0.5935 -0.2741 0.9998 0.052 Uiso 1 1 calc R
H10G H 0.6366 -0.2222 0.9480 0.052 Uiso 1 1 calc R
C28A C 0.5797(6) 0.2653(12) 0.4980(3) 0.051(2) Uani 1 1 d .
H28A H 0.5804 0.2076 0.5357 0.061 Uiso 1 1 calc R
H28B H 0.6073 0.3712 0.5067 0.061 Uiso 1 1 calc R
C25 C 0.8419(6) -0.2740(12) 0.6152(4) 0.053(3) Uani 1 1 d .
C30 C 0.9028(6) -0.2064(14) 0.5830(3) 0.054(2) Uani 1 1 d .
H30A H 0.9309 -0.1127 0.6056 0.065 Uiso 1 1 calc R
C30A C 0.6266(6) 0.2561(11) 0.4035(3) 0.049(2) Uani 1 1 d .
H30 H 0.6458 0.1792 0.3759 0.059 Uiso 1 1 calc R
C9A C 0.4516(5) 0.8986(9) -0.0711(3) 0.0344(17) Uani 1 1 d .
H9AA H 0.4180 0.9872 -0.0898 0.052 Uiso 1 1 calc R
H9AB H 0.4737 0.8403 -0.1010 0.052 Uiso 1 1 calc R
H9AC H 0.4930 0.9458 -0.0416 0.052 Uiso 1 1 calc R
C29 C 0.8620(6) -0.1477(13) 0.5231(4) 0.059(3) Uani 1 1 d .
H29A H 0.8295 -0.0499 0.5280 0.070 Uiso 1 1 calc R
C3 C 0.9109(6) -0.6157(11) 1.1422(3) 0.048(2) Uani 1 1 d .
H3B H 0.9330 -0.7254 1.1543 0.058 Uiso 1 1 calc R
H3C H 0.8669 -0.5976 1.1621 0.058 Uiso 1 1 calc R
C27 C 0.7493(6) -0.3219(12) 0.5234(4) 0.051(2) Uani 1 1 d .
H27A H 0.7313 -0.4358 0.5111 0.061 Uiso 1 1 calc R
O9 O 0.9205(5) -0.0985(12) 0.4900(3) 0.085(3) Uani 1 1 d .
H9 H 0.9085 -0.1338 0.4554 0.128 Uiso 1 1 calc R
C29A C 0.6206(6) 0.1617(11) 0.4599(4) 0.052(2) Uani 1 1 d .
H29 H 0.5907 0.0581 0.4489 0.063 Uiso 1 1 calc R
C2A C 0.3849(5) 0.5728(11) -0.1614(3) 0.047(2) Uani 1 1 d .
H2AA H 0.3865 0.5909 -0.2034 0.056 Uiso 1 1 calc R
H2AB H 0.4378 0.5861 -0.1385 0.056 Uiso 1 1 calc R
C1A C 0.3578(6) 0.3986(12) -0.1535(4) 0.059(3) Uani 1 1 d .
H1AA H 0.3591 0.3776 -0.1117 0.089 Uiso 1 1 calc R
H1AB H 0.3916 0.3201 -0.1683 0.089 Uiso 1 1 calc R
H1AC H 0.3052 0.3852 -0.1756 0.089 Uiso 1 1 calc R
C1 C 0.9433(8) -0.3195(15) 1.1566(5) 0.077(3) Uani 1 1 d .
H1A H 0.9216 -0.2972 1.1152 0.116 Uiso 1 1 calc R
H1B H 0.9849 -0.2413 1.1707 0.116 Uiso 1 1 calc R
H1C H 0.9031 -0.3073 1.1800 0.116 Uiso 1 1 calc R
C19A C 0.2543(7) 0.6439(12) 0.3523(4) 0.065(3) Uani 1 1 d .
H19A H 0.2941 0.6780 0.3856 0.097 Uiso 1 1 calc R
H19B H 0.2049 0.6356 0.3649 0.097 Uiso 1 1 calc R
H19C H 0.2504 0.7257 0.3207 0.097 Uiso 1 1 calc R
C28 C 0.8122(6) -0.2803(14) 0.4915(4) 0.061(3) Uani 1 1 d .
H28C H 0.7898 -0.2431 0.4512 0.073 Uiso 1 1 calc R
H28D H 0.8435 -0.3799 0.4886 0.073 Uiso 1 1 calc R
C2 C 0.9723(6) -0.4817(12) 1.1625(4) 0.053(2) Uani 1 1 d .
H2A H 0.9959 -0.5015 1.2042 0.064 Uiso 1 1 calc R
H2B H 1.0132 -0.4923 1.1391 0.064 Uiso 1 1 calc R
C19 C 0.5693(7) -0.5998(11) 0.6519(4) 0.065(3) Uani 1 1 d .
H19D H 0.6048 -0.6536 0.6302 0.098 Uiso 1 1 calc R
H19E H 0.5187 -0.5888 0.6262 0.098 Uiso 1 1 calc R
H19F H 0.5647 -0.6666 0.6862 0.098 Uiso 1 1 calc R
C12 C 0.7147(4) -0.4496(8) 0.8916(3) 0.0222(13) Uani 1 1 d .
O1S O 0.9390(8) -0.6443(15) 0.6237(6) 0.060(3) Uiso 0.50 1 d PD
O1SA O 0.6224(8) 0.7069(16) 0.3931(5) 0.056(3) Uiso 0.50 1 d P
C1S C 0.9642(16) -0.660(3) 0.6874(11) 0.085(7) Uiso 0.50 1 d P
C1SA C 0.6393(18) 0.789(4) 0.3397(12) 0.104(9) Uiso 0.50 1 d P

loop_
_atom_site_aniso_label
_atom_site_aniso_U_11
_atom_site_aniso_U_22
_atom_site_aniso_U_33
_atom_site_aniso_U_23
_atom_site_aniso_U_13
_atom_site_aniso_U_12
Cl1 0.0501(13) 0.0391(10) 0.0296(7) -0.0002(7) 0.0092(8) 0.0058(9)
Cl1A 0.0445(12) 0.0369(10) 0.0299(7) -0.0003(7) 0.0042(7) -0.0049(9)
O5A 0.048(4) 0.035(3) 0.032(2) 0.004(2) 0.018(2) 0.003(2)
O6A 0.050(4) 0.033(3) 0.027(2) -0.001(2) 0.012(2) 0.001(3)
O3 0.032(3) 0.031(3) 0.032(2) -0.0024(19) 0.003(2) 0.001(2)
C15A 0.031(4) 0.018(3) 0.036(3) 0.004(2) 0.014(3) 0.003(3)
O9A 0.059(5) 0.064(4) 0.057(4) 0.013(3) -0.009(3) 0.016(3)
C16 0.023(4) 0.033(4) 0.029(3) 0.004(3) -0.006(3) -0.001(3)
O2 0.043(3) 0.023(2) 0.031(2) 0.005(2) 0.010(2) 0.001(2)
O2A 0.033(3) 0.018(2) 0.036(2) 0.004(2) 0.008(2) 0.000(2)
O7A 0.036(4) 0.066(4) 0.039(3) -0.003(3) 0.005(3) 0.010(3)
O10A 0.061(5) 0.061(4) 0.058(4) 0.006(3) 0.005(3) 0.000(4)
C15 0.040(5) 0.023(4) 0.036(3) 0.006(3) 0.015(3) 0.005(3)
C16A 0.020(4) 0.026(3) 0.034(3) 0.003(3) 0.008(3) 0.003(3)
O1 0.036(3) 0.027(3) 0.041(3) -0.002(2) 0.008(2) 0.002(2)
O7 0.042(4) 0.105(6) 0.044(3) -0.002(3) 0.005(3) -0.022(4)
O4A 0.036(3) 0.043(3) 0.031(2) -0.003(2) 0.008(2) 0.012(3)
O3A 0.043(4) 0.031(3) 0.029(2) -0.005(2) 0.009(2) -0.010(2)
O5 0.031(3) 0.034(3) 0.035(2) 0.005(2) -0.014(2) 0.001(3)
O1A 0.040(4) 0.026(3) 0.036(2) -0.003(2) 0.013(2) -0.007(2)
O6 0.051(4) 0.047(3) 0.025(2) 0.000(2) 0.005(2) 0.000(3)
O4 0.037(4) 0.049(3) 0.033(3) -0.003(2) 0.005(2) -0.015(3)
C8A 0.037(5) 0.019(3) 0.029(3) -0.004(3) 0.017(3) -0.001(3)
O8A 0.068(5) 0.042(3) 0.036(3) 0.009(2) 0.003(3) -0.007(3)
O8 0.054(4) 0.076(4) 0.041(3) 0.011(3) 0.002(3) 0.016(4)
C11A 0.021(4) 0.016(3) 0.031(3) -0.003(3) -0.003(3) -0.008(3)
N1A 0.044(4) 0.024(3) 0.036(3) 0.004(2) 0.027(3) -0.005(3)
N1 0.031(4) 0.024(3) 0.029(3) -0.002(2) 0.008(3) -0.005(3)
C7A 0.034(5) 0.011(3) 0.031(3) 0.000(2) 0.017(3) 0.003(3)
C11 0.021(4) 0.021(3) 0.034(3) 0.001(3) 0.008(3) -0.002(3)
C12A 0.036(4) 0.015(3) 0.030(3) 0.003(3) 0.014(3) -0.002(3)
C17 0.024(4) 0.018(3) 0.027(3) 0.007(3) -0.006(3) 0.003(3)
C14A 0.032(4) 0.014(3) 0.028(3) 0.004(2) 0.011(3) 0.005(3)
C8 0.031(5) 0.019(3) 0.030(3) -0.002(3) 0.001(3) -0.010(3)
C6A 0.016(4) 0.016(3) 0.021(3) -0.005(2) -0.002(3) -0.006(3)
C14 0.039(5) 0.019(3) 0.032(3) -0.008(3) 0.009(3) -0.005(3)
C7 0.029(4) 0.018(3) 0.035(3) 0.000(3) 0.006(3) -0.002(3)
C13A 0.028(4) 0.017(3) 0.031(3) -0.003(3) 0.015(3) -0.003(3)
C17A 0.043(5) 0.021(3) 0.030(3) -0.005(3) 0.012(3) -0.006(3)
C18 0.040(5) 0.023(3) 0.023(3) 0.002(3) 0.003(3) 0.002(3)
C21A 0.044(5) 0.023(3) 0.027(3) -0.006(3) 0.011(3) -0.002(3)
C6 0.046(5) 0.015(3) 0.034(4) 0.004(3) 0.013(3) -0.003(3)
C4 0.027(4) 0.022(3) 0.037(4) 0.004(3) 0.001(3) 0.005(3)
C20A 0.045(5) 0.019(3) 0.032(3) 0.000(3) 0.017(3) -0.001(3)
C4A 0.052(6) 0.026(4) 0.032(4) 0.005(3) 0.016(4) 0.003(4)
C18A 0.028(4) 0.018(3) 0.025(3) 0.001(3) 0.009(3) 0.002(3)
C5 0.029(5) 0.022(3) 0.032(3) -0.002(3) 0.010(3) -0.001(3)
C13 0.030(4) 0.018(3) 0.027(3) 0.003(2) 0.008(3) -0.009(3)
C20 0.041(5) 0.029(4) 0.028(3) 0.000(3) 0.004(3) 0.006(4)
C5A 0.031(5) 0.021(3) 0.038(4) 0.000(3) 0.009(3) 0.008(3)
C23 0.039(5) 0.035(4) 0.023(3) -0.006(3) 0.006(3) -0.003(3)
C26A 0.030(5) 0.042(4) 0.033(4) -0.005(3) 0.009(3) 0.005(4)
C23A 0.033(5) 0.025(3) 0.033(3) -0.008(3) 0.011(3) -0.002(3)
C24A 0.019(4) 0.037(4) 0.028(3) -0.002(3) -0.013(3) -0.003(3)
C24 0.055(6) 0.040(4) 0.037(4) -0.004(3) 0.017(4) -0.009(4)
C21 0.052(6) 0.034(4) 0.025(3) 0.000(3) 0.010(4) 0.002(4)
C10A 0.045(5) 0.022(4) 0.046(4) 0.004(3) 0.005(4) -0.011(4)
C3A 0.038(5) 0.038(4) 0.029(3) 0.010(3) 0.002(3) -0.003(4)
C22A 0.046(5) 0.030(4) 0.030(3) -0.007(3) 0.014(3) -0.002(4)
C26 0.052(6) 0.056(5) 0.037(4) 0.000(4) 0.011(4) -0.004(5)
C22 0.043(5) 0.034(4) 0.033(4) -0.002(3) 0.011(4) -0.003(4)
O10 0.076(6) 0.110(6) 0.067(4) 0.027(4) 0.032(4) 0.019(5)
C27A 0.051(6) 0.041(4) 0.031(3) 0.003(3) 0.001(4) 0.010(4)
C9 0.052(6) 0.054(5) 0.031(4) 0.017(3) 0.012(4) 0.006(4)
C25A 0.034(5) 0.037(4) 0.026(3) -0.006(3) 0.001(3) 0.001(3)
C10 0.040(5) 0.028(4) 0.041(4) 0.004(3) 0.018(4) 0.007(3)
C28A 0.062(7) 0.052(5) 0.033(4) 0.003(4) -0.005(4) -0.003(5)
C25 0.071(8) 0.056(6) 0.041(4) -0.002(4) 0.029(5) -0.004(5)
C30 0.048(6) 0.078(6) 0.042(4) 0.001(5) 0.022(4) -0.003(5)
C30A 0.067(7) 0.042(5) 0.035(4) -0.007(3) 0.002(4) -0.001(5)
C9A 0.035(5) 0.033(4) 0.035(4) 0.006(3) 0.007(3) -0.006(3)
C29 0.058(7) 0.067(7) 0.057(5) 0.016(5) 0.026(5) 0.010(5)
C3 0.068(7) 0.041(5) 0.037(4) 0.004(3) 0.016(4) 0.008(5)
C27 0.060(7) 0.052(5) 0.040(4) 0.011(4) 0.012(4) 0.007(5)
O9 0.092(6) 0.114(7) 0.061(4) 0.022(4) 0.041(4) 0.006(5)
C29A 0.060(7) 0.042(5) 0.044(4) 0.005(4) -0.015(4) 0.009(5)
C2A 0.052(6) 0.056(5) 0.033(3) -0.010(4) 0.011(4) -0.007(5)
C1A 0.068(8) 0.055(6) 0.059(5) -0.002(4) 0.022(5) 0.003(5)
C1 0.087(10) 0.079(8) 0.063(6) -0.006(6) 0.009(6) -0.023(7)
C19A 0.100(9) 0.054(6) 0.052(5) -0.022(4) 0.044(6) -0.016(6)
C28 0.070(8) 0.073(7) 0.040(4) 0.009(4) 0.013(5) 0.010(6)
C2 0.052(6) 0.062(6) 0.039(4) -0.007(4) -0.007(4) 0.004(5)
C19 0.082(8) 0.038(5) 0.063(6) -0.006(4) -0.017(5) 0.004(5)
C12 0.024(4) 0.015(3) 0.029(3) 0.006(3) 0.009(3) 0.005(3)

loop_
_atom_type_symbol
_atom_type_description
_atom_type_scat_dispersion_real
_atom_type_scat_dispersion_imag
_atom_type_scat_source
C C 0.0181 0.0091 'International Tables Vol C Tables 4.2.6.8 and 6.1.1.4'
H H 0.0000 0.0000 'International Tables Vol C Tables 4.2.6.8 and 6.1.1.4'
N N 0.0311 0.0180 'International Tables Vol C Tables 4.2.6.8 and 6.1.1.4'
O O 0.0492 0.0322 'International Tables Vol C Tables 4.2.6.8 and 6.1.1.4'
Cl Cl 0.3639 0.7018 'International Tables Vol C Tables 4.2.6.8 and 6.1.1.4'

loop_
_geom_angle_atom_site_label_1
_geom_angle_atom_site_label_2
_geom_angle_atom_site_label_3
_geom_angle
C20A O5A C19A 114.2(6)
C21A O6A C24A 117.7(6)
C14 O3 H3 109.5
C12A C15A C16A 111.7(6)
C12A C15A H15A 109.3
C16A C15A H15A 109.3
C12A C15A H15B 109.3
C16A C15A H15B 109.3
H15A C15A H15B 107.9
C29A O9A H9A 109.5
C17 C16 C15 111.7(6)
C17 C16 H16C 109.3
C15 C16 H16C 109.3
C17 C16 H16D 109.3
C15 C16 H16D 109.3
H16C C16 H16D 107.9
C11 O2 C10 115.6(5)
C11A O2A C10A 115.5(5)
C30A O10A H10 109.5
C12 C15 C16 110.5(6)
C12 C15 H15C 109.5
C16 C15 H15C 109.5
C12 C15 H15D 109.5
C16 C15 H15D 109.5
H15C C15 H15D 108.1
C17A C16A C15A 109.8(5)
C17A C16A H16A 109.7
C15A C16A H16A 109.7
C17A C16A H16B 109.7
C15A C16A H16B 109.7
H16A C16A H16B 108.2
C23A O4A H4A 109.5
C14A O3A H3A 109.5
C20 O5 C19 116.2(6)
C24 O6 C21 119.9(7)
C23 O4 H4 109.5
O1A C8A N1A 120.4(6)
O1A C8A C7A 121.5(6)
N1A C8A C7A 118.0(6)
C27A O8A H8A 109.5
C27 O8 H8 109.5
C12A C11A C6A 122.2(6)
C12A C11A O2A 117.8(6)
C6A C11A O2A 119.7(5)
C8A N1A C4A 122.5(6)
C8A N1A C9A 117.4(6)
C4A N1A C9A 119.6(6)
C8 N1 C4 122.8(6)
C8 N1 C9 116.9(6)
C4 N1 C9 120.1(5)
C6A C7A C14A 121.0(6)
C6A C7A C8A 120.7(6)
C14A C7A C8A 118.0(6)
O2 C11 C12 120.3(6)
O2 C11 C6 119.8(5)
C12 C11 C6 119.8(6)
C11A C12A C13A 120.1(6)
C11A C12A C15A 122.6(6)
C13A C12A C15A 117.3(5)
C20 C17 C18 121.1(6)
C20 C17 C16 122.9(6)
C18 C17 C16 116.0(5)
O3A C14A C7A 121.3(6)
O3A C14A C13A 119.7(6)
C7A C14A C13A 119.0(6)
O1 C8 N1 120.5(7)
O1 C8 C7 120.6(6)
N1 C8 C7 118.7(6)
C11A C6A C7A 117.4(5)
C11A C6A C5A 126.4(6)
C7A C6A C5A 116.2(6)
O3 C14 C13 119.3(6)
O3 C14 C7 120.3(7)
C13 C14 C7 120.2(6)
C6 C7 C14 121.9(7)
C6 C7 C8 119.3(6)
C14 C7 C8 118.7(6)
C12A C13A C14A 118.7(6)
C12A C13A C18A 119.0(5)
C14A C13A C18A 122.1(6)
C18A C17A C20A 120.0(7)
C18A C17A C16A 118.2(6)
C20A C17A C16A 121.6(6)
C17 C18 C23 119.3(6)
C17 C18 C13 120.5(6)
C23 C18 C13 120.1(6)
O6A C21A C20A 117.5(6)
O6A C21A C22A 121.6(7)
C20A C21A C22A 120.9(6)
C7 C6 C5 116.0(7)
C7 C6 C11 116.8(6)
C5 C6 C11 127.1(6)
C5 C4 N1 117.8(6)
C5 C4 C3 125.5(7)
N1 C4 C3 116.4(6)
C21A C20A O5A 119.9(6)
C21A C20A C17A 119.7(6)
O5A C20A C17A 120.1(7)
C5A C4A N1A 119.8(6)
C5A C4A C3A 122.3(7)
N1A C4A C3A 117.8(6)
C23A C18A C17A 119.3(6)
C23A C18A C13A 122.0(6)
C17A C18A C13A 118.2(6)
C4 C5 C6 124.3(6)
C4 C5 Cl1 116.4(5)
C6 C5 Cl1 119.1(5)
C14 C13 C12 118.8(6)
C14 C13 C18 124.9(6)
C12 C13 C18 116.0(6)
O5 C20 C21 121.9(6)
O5 C20 C17 119.8(6)
C21 C20 C17 118.0(7)
C4A C5A C6A 121.5(7)
C4A C5A Cl1A 118.1(6)
C6A C5A Cl1A 120.2(5)
O4 C23 C18 121.5(6)
O4 C23 C22 119.4(6)
C18 C23 C22 118.9(7)
O7A C26A C25A 122.6(7)
O7A C26A C22A 122.4(6)
C25A C26A C22A 115.0(6)
O4A C23A C18A 121.1(6)
O4A C23A C22A 117.7(7)
C18A C23A C22A 121.1(6)
C25A C24A O6A 123.5(6)
C25A C24A C27A 125.8(7)
O6A C24A C27A 110.7(6)
C25 C24 O6 123.4(7)
C25 C24 C27 123.0(8)
O6 C24 C27 113.5(8)
C20 C21 C22 123.2(6)
C20 C21 O6 116.1(7)
C22 C21 O6 120.8(7)
O2A C10A H10A 109.5
O2A C10A H10B 109.5
H10A C10A H10B 109.5
O2A C10A H10C 109.5
H10A C10A H10C 109.5
H10B C10A H10C 109.5
C4A C3A C2A 111.7(6)
C4A C3A H3AA 109.3
C2A C3A H3AA 109.3
C4A C3A H3AB 109.3
C2A C3A H3AB 109.3
H3AA C3A H3AB 107.9
C21A C22A C23A 118.4(7)
C21A C22A C26A 119.3(6)
C23A C22A C26A 122.3(6)
O7 C26 C22 122.4(7)
O7 C26 C25 122.0(8)
C22 C26 C25 115.5(8)
C21 C22 C23 118.9(7)
C21 C22 C26 119.7(7)
C23 C22 C26 121.3(7)
C30 O10 H10D 109.5
O8A C27A C28A 109.9(7)
O8A C27A C24A 107.0(6)
C28A C27A C24A 111.0(7)
O8A C27A H27 109.7
C28A C27A H27 109.7
C24A C27A H27 109.7
N1 C9 H9B 109.5
N1 C9 H9C 109.5
H9B C9 H9C 109.5
N1 C9 H9D 109.5
H9B C9 H9D 109.5
H9C C9 H9D 109.5
C24A C25A C26A 122.9(7)
C24A C25A C30A 120.5(6)
C26A C25A C30A 116.5(7)
O2 C10 H10E 109.5
O2 C10 H10F 109.5
H10E C10 H10F 109.5
O2 C10 H10G 109.5
H10E C10 H10G 109.5
H10F C10 H10G 109.5
C27A C28A C29A 112.0(7)
C27A C28A H28A 109.2
C29A C28A H28A 109.2
C27A C28A H28B 109.2
C29A C28A H28B 109.2
H28A C28A H28B 107.9
C24 C25 C26 120.1(8)
C24 C25 C30 123.1(8)
C26 C25 C30 116.7(9)
O10 C30 C29 111.0(7)
O10 C30 C25 107.8(8)
C29 C30 C25 107.6(8)
O10 C30 H30A 110.1
C29 C30 H30A 110.1
C25 C30 H30A 110.1
O10A C30A C29A 110.0(7)
O10A C30A C25A 110.6(7)
C29A C30A C25A 109.8(8)
O10A C30A H30 108.8
C29A C30A H30 108.8
C25A C30A H30 108.8
N1A C9A H9AA 109.5
N1A C9A H9AB 109.5
H9AA C9A H9AB 109.5
N1A C9A H9AC 109.5
H9AA C9A H9AC 109.5
H9AB C9A H9AC 109.5
O9 C29 C28 110.8(8)
O9 C29 C30 107.7(8)
C28 C29 C30 110.8(8)
O9 C29 H29A 109.2
C28 C29 H29A 109.2
C30 C29 H29A 109.2
C4 C3 C2 112.3(7)
C4 C3 H3B 109.1
C2 C3 H3B 109.1
C4 C3 H3C 109.1
C2 C3 H3C 109.1
H3B C3 H3C 107.9
O8 C27 C24 109.1(7)
O8 C27 C28 111.7(7)
C24 C27 C28 114.0(8)
O8 C27 H27A 107.3
C24 C27 H27A 107.3
C28 C27 H27A 107.3
C29 O9 H9 109.5
O9A C29A C28A 111.7(7)
O9A C29A C30A 108.3(8)
C28A C29A C30A 110.0(7)
O9A C29A H29 109.0
C28A C29A H29 109.0
C30A C29A H29 109.0
C1A C2A C3A 112.5(7)
C1A C2A H2AA 109.1
C3A C2A H2AA 109.1
C1A C2A H2AB 109.1
C3A C2A H2AB 109.1
H2AA C2A H2AB 107.8
C2A C1A H1AA 109.5
C2A C1A H1AB 109.5
H1AA C1A H1AB 109.5
C2A C1A H1AC 109.5
H1AA C1A H1AC 109.5
H1AB C1A H1AC 109.5
C2 C1 H1A 109.5
C2 C1 H1B 109.5
H1A C1 H1B 109.5
C2 C1 H1C 109.5
H1A C1 H1C 109.5
H1B C1 H1C 109.5
O5A C19A H19A 109.5
O5A C19A H19B 109.5
H19A C19A H19B 109.5
O5A C19A H19C 109.5
H19A C19A H19C 109.5
H19B C19A H19C 109.5
C27 C28 C29 110.5(8)
C27 C28 H28C 109.5
C29 C28 H28C 109.5
C27 C28 H28D 109.5
C29 C28 H28D 109.5
H28C C28 H28D 108.1
C1 C2 C3 113.8(9)
C1 C2 H2A 108.8
C3 C2 H2A 108.8
C1 C2 H2B 108.8
C3 C2 H2B 108.8
H2A C2 H2B 107.7
O5 C19 H19D 109.5
O5 C19 H19E 109.5
H19D C19 H19E 109.5
O5 C19 H19F 109.5
H19D C19 H19F 109.5
H19E C19 H19F 109.5
C11 C12 C13 121.0(6)
C11 C12 C15 120.4(5)
C13 C12 C15 118.4(5)

loop_
_geom_bond_atom_site_label_1
_geom_bond_atom_site_label_2
_geom_bond_distance
Cl1 C5 1.762(7)
Cl1A C5A 1.742(8)
O5A C20A 1.395(9)
O5A C19A 1.426(10)
O6A C21A 1.376(8)
O6A C24A 1.382(9)
O3 C14 1.351(8)
O3 H3 0.8400
C15A C12A 1.512(9)
C15A C16A 1.515(9)
C15A H15A 0.9900
C15A H15B 0.9900
O9A C29A 1.451(10)
O9A H9A 0.8400
C16 C17 1.490(10)
C16 C15 1.504(9)
C16 H16C 0.9900
C16 H16D 0.9900
O2 C11 1.366(8)
O2 C10 1.422(9)
O2A C11A 1.413(8)
O2A C10A 1.458(8)
O7A C26A 1.257(9)
O10A C30A 1.432(11)
O10A H10 0.8400
C15 C12 1.518(10)
C15 H15C 0.9900
C15 H15D 0.9900
C16A C17A 1.500(10)
C16A H16A 0.9900
C16A H16B 0.9900
O1 C8 1.274(8)
O7 C26 1.257(11)
O4A C23A 1.346(8)
O4A H4A 0.8400
O3A C14A 1.343(9)
O3A H3A 0.8400
O5 C20 1.379(9)
O5 C19 1.437(11)
O1A C8A 1.255(9)
O6 C24 1.346(10)
O6 C21 1.394(8)
O4 C23 1.335(9)
O4 H4 0.8400
C8A N1A 1.356(8)
C8A C7A 1.455(9)
O8A C27A 1.418(11)
O8A H8A 0.8400
O8 C27 1.444(11)
O8 H8 0.8400
C11A C12A 1.387(9)
C11A C6A 1.400(9)
N1A C4A 1.413(10)
N1A C9A 1.472(9)
N1 C8 1.351(8)
N1 C4 1.401(9)
N1 C9 1.485(10)
C7A C6A 1.415(10)
C7A C14A 1.418(9)
C11 C12 1.395(8)
C11 C6 1.437(10)
C12A C13A 1.398(10)
C17 C20 1.403(9)
C17 C18 1.414(10)
C14A C13A 1.419(9)
C8 C7 1.480(10)
C6A C5A 1.465(9)
C14 C13 1.368(10)
C14 C7 1.409(9)
C7 C6 1.408(10)
C13A C18A 1.480(8)
C17A C18A 1.406(9)
C17A C20A 1.414(9)
C18 C23 1.415(10)
C18 C13 1.488(8)
C21A C20A 1.388(11)
C21A C22A 1.404(10)
C6 C5 1.435(9)
C4 C5 1.354(10)
C4 C3 1.499(10)
C4A C5A 1.351(10)
C4A C3A 1.495(9)
C18A C23A 1.383(10)
C13 C12 1.423(9)
C20 C21 1.383(11)
C23 C22 1.426(9)
C26A C25A 1.421(9)
C26A C22A 1.458(11)
C23A C22A 1.422(10)
C24A C25A 1.305(10)
C24A C27A 1.529(9)
C24 C25 1.321(13)
C24 C27 1.470(11)
C21 C22 1.390(12)
C10A H10A 0.9800
C10A H10B 0.9800
C10A H10C 0.9800
C3A C2A 1.555(12)
C3A H3AA 0.9900
C3A H3AB 0.9900
C26 C22 1.436(12)
C26 C25 1.491(11)
O10 C30 1.464(13)
O10 H10D 0.8400
C27A C28A 1.488(12)
C27A H27 1.0000
C9 H9B 0.9800
C9 H9C 0.9800
C9 H9D 0.9800
C25A C30A 1.548(12)
C10 H10E 0.9800
C10 H10F 0.9800
C10 H10G 0.9800
C28A C29A 1.504(13)
C28A H28A 0.9900
C28A H28B 0.9900
C25 C30 1.530(12)
C30 C29 1.513(13)
C30 H30A 1.0000
C30A C29A 1.535(12)
C30A H30 1.0000
C9A H9AA 0.9800
C9A H9AB 0.9800
C9A H9AC 0.9800
C29 O9 1.461(11)
C29 C28 1.491(15)
C29 H29A 1.0000
C3 C2 1.547(13)
C3 H3B 0.9900
C3 H3C 0.9900
C27 C28 1.491(13)
C27 H27A 1.0000
O9 H9 0.8400
C29A H29 1.0000
C2A C1A 1.515(13)
C2A H2AA 0.9900
C2A H2AB 0.9900
C1A H1AA 0.9800
C1A H1AB 0.9800
C1A H1AC 0.9800
C1 C2 1.409(16)
C1 H1A 0.9800
C1 H1B 0.9800
C1 H1C 0.9800
C19A H19A 0.9800
C19A H19B 0.9800
C19A H19C 0.9800
C28 H28C 0.9900
C28 H28D 0.9900
C2 H2A 0.9900
C2 H2B 0.9900
C19 H19D 0.9800
C19 H19E 0.9800
C19 H19F 0.9800
O1S C1S 1.46(3)
O1SA C1SA 1.49(3)
